data_4348825
loop_
_publ_author_name
'Juvenal, Frank'
'Langlois, Adam'
'Bonnot, Antoine'
'Fortin, Daniel'
'Harvey, Pierre D.'

_publ_section_title
;
 Luminescent 1D- and 2D-Coordination Polymers Using CuX Salts (X = Cl, Br,
 I) and a Metal-Containing Dithioether Ligand.
;
_journal_issue 21
_journal_name_full 'Inorganic chemistry'
_journal_page_first 11096
_journal_page_last 11109
_journal_paper_doi 10.1021/acs.inorgchem.6b01703
_journal_volume 55
_journal_year 2016
_chemical_compound_source 'synthesis as described'
_chemical_formula_moiety 'C38 H42 Cu2 I2 N2 P2 Pt1 S2'
_chemical_formula_sum 'C38 H42 Cu2 I2 N2 P2 Pt S2'
_chemical_formula_weight 1228.77
_space_group_IT_number 2
_space_group_name_Hall '-P 1'
_space_group_name_H-M_alt 'P -1'
_symmetry_cell_setting triclinic
_symmetry_Int_Tables_number 2
_symmetry_space_group_name_Hall '-P 1'
_symmetry_space_group_name_H-M 'P -1'
_atom_sites_solution_hydrogens geom
_atom_sites_solution_primary direct
_atom_sites_solution_secondary difmap
_audit_conform_dict_location ftp://ftp.iucr.org/pub/cif_core.dic
_audit_conform_dict_name cif_core.dic
_audit_conform_dict_version 2.4
_audit_creation_date 2015-04-15T08:44:07-00:00
_audit_creation_method 'WinGX routine CIF_UPDATE'
_cell_angle_alpha 85.385(5)
_cell_angle_beta 73.186(5)
_cell_angle_gamma 63.122(4)
_cell_formula_units_Z 1
_cell_length_a 9.903(3)
_cell_length_b 10.233(3)
_cell_length_c 12.099(3)
_cell_measurement_reflns_used 9898
_cell_measurement_temperature 173(2)
_cell_measurement_theta_max 26.6059
_cell_measurement_theta_min 2.405
_cell_measurement_wavelength 0.71073
_cell_volume 1045.1(5)
_computing_cell_refinement 'SAINT V8.27B integration software'
_computing_data_collection 'Bruker APEX2 software'
_computing_data_reduction 'SORTAV (Blessing, 1995)'
_computing_molecular_graphics 'Ortep-3 for Windows (Farrugia, 1997)'
_computing_publication_material 'WinGX publication routines (Farrugia, 1999)'
_computing_structure_refinement 'SHELXL-97 (Sheldrick, 2008)'
_computing_structure_solution 'SHELXS-97 (Sheldrick, 1997)'
_diffrn_ambient_temperature 173(2)
_diffrn_detector 'APEX-II CCD'
_diffrn_measured_fraction_theta_full 0.997
_diffrn_measured_fraction_theta_max 0.988
_diffrn_measurement_device '\k-geometry diffractometer'
_diffrn_measurement_device_type 'Bruker APEX-II'
_diffrn_measurement_method '\f or \w oscillation scans'
_diffrn_orient_matrix_type 'x-axis to radiation source'
_diffrn_orient_matrix_UB_11 -0.986079E-2
_diffrn_orient_matrix_UB_12 0.769892E-1
_diffrn_orient_matrix_UB_13 -0.577641E-1
_diffrn_orient_matrix_UB_21 0.101655
_diffrn_orient_matrix_UB_22 -0.429259E-2
_diffrn_orient_matrix_UB_23 0.330551E-2
_diffrn_orient_matrix_UB_31 0.592733E-1
_diffrn_orient_matrix_UB_32 -0.78096E-1
_diffrn_orient_matrix_UB_33 -0.642907E-1
_diffrn_radiation_monochromator graphite
_diffrn_radiation_probe x-ray
_diffrn_radiation_type MoK\a
_diffrn_radiation_wavelength 0.71073
_diffrn_reflns_av_R_equivalents 0.0152
_diffrn_reflns_av_unetI/netI 0.0306
_diffrn_reflns_limit_h_max 12
_diffrn_reflns_limit_h_min -12
_diffrn_reflns_limit_k_max 10
_diffrn_reflns_limit_k_min -12
_diffrn_reflns_limit_l_max 14
_diffrn_reflns_limit_l_min -15
_diffrn_reflns_number 5816
_diffrn_reflns_reduction_process
;
 Scaled and merged with Sortav
 R.H. Blessing, (1987) Cryst. Rev. 1, 3-58
 R.H. Blessing, (1989) J. Appl. Cryst. 22, 396-397
;
_diffrn_reflns_theta_full 25
_diffrn_reflns_theta_max 26.62
_diffrn_reflns_theta_min 2.24
_diffrn_source 'sealed x-ray tube'
_exptl_absorpt_coefficient_mu 6.029
_exptl_absorpt_correction_T_max 0.745
_exptl_absorpt_correction_T_min 0.398
_exptl_absorpt_correction_type multi-scan
_exptl_absorpt_process_details
;
SADABS-2012/1 - Bruker AXS area detector scaling and absorption correction
;
_exptl_crystal_colour yellow
_exptl_crystal_density_diffrn 1.952
_exptl_crystal_density_method 'not measured'
_exptl_crystal_description prism
_exptl_crystal_F_000 588
_exptl_crystal_size_max 0.36
_exptl_crystal_size_mid 0.29
_exptl_crystal_size_min 0.09
_refine_diff_density_max 0.845
_refine_diff_density_min -1.327
_refine_diff_density_rms 0.099
_refine_ls_extinction_method none
_refine_ls_goodness_of_fit_ref 1.037
_refine_ls_hydrogen_treatment constr
_refine_ls_matrix_type full
_refine_ls_number_parameters 227
_refine_ls_number_reflns 4340
_refine_ls_number_restraints 0
_refine_ls_restrained_S_all 1.037
_refine_ls_R_factor_all 0.0171
_refine_ls_R_factor_gt 0.0168
_refine_ls_shift/su_max 0.002
_refine_ls_shift/su_mean 0
_refine_ls_structure_factor_coef Fsqd
_refine_ls_weighting_details 'calc w=1/[\s^2^(Fo^2^)+(0.0113P)^2^+0.4834P] where P=(Fo^2^+2Fc^2^)/3'
_refine_ls_weighting_scheme calc
_refine_ls_wR_factor_gt 0.0406
_refine_ls_wR_factor_ref 0.0407
_reflns_number_gt 4254
_reflns_number_total 4340
_reflns_threshold_expression >2\s(I)
_cod_data_source_file ic6b01703_si_003.cif
_cod_data_source_block mo_harvey_fj_1_67_1_0m
_cod_database_code 4348825

loop_
_symmetry_equiv_pos_as_xyz
'x, y, z'
'-x, -y, -z'

loop_
_atom_site_label
_atom_site_type_symbol
_atom_site_fract_x
_atom_site_fract_y
_atom_site_fract_z
_atom_site_U_iso_or_equiv
_atom_site_adp_type
_atom_site_occupancy
_atom_site_symmetry_multiplicity
_atom_site_calc_flag
_atom_site_refinement_flags
C1 C 0.3278(2) 0.6083(2) 0.42440(19) 0.0165(4) Uani 1 1 d .
C2 C 0.2289(2) 0.6648(2) 0.37096(19) 0.0164(4) Uani 1 1 d .
C3 C 0.1561(2) 0.6775(2) 0.27979(18) 0.0152(4) Uani 1 1 d .
C4 C 0.2141(2) 0.5542(2) 0.2051(2) 0.0191(4) Uani 1 1 d .
H4 H 0.2948 0.4638 0.2183 0.023 Uiso 1 1 calc R
C5 C 0.1559(2) 0.5619(2) 0.1124(2) 0.0187(4) Uani 1 1 d .
H5 H 0.1981 0.4775 0.0621 0.022 Uiso 1 1 calc R
C6 C 0.0353(2) 0.6932(2) 0.09258(19) 0.0169(4) Uani 1 1 d .
C7 C -0.0257(3) 0.8147(2) 0.1678(2) 0.0207(5) Uani 1 1 d .
H7 H -0.1097 0.9038 0.1563 0.025 Uiso 1 1 calc R
C8 C 0.0347(3) 0.8078(2) 0.2599(2) 0.0208(5) Uani 1 1 d .
H8 H -0.0071 0.8926 0.3097 0.025 Uiso 1 1 calc R
C9 C -0.1034(3) 0.8824(3) -0.0659(2) 0.0323(6) Uani 1 1 d .
H9A H -0.2068 0.9402 -0.011 0.049 Uiso 1 1 calc R
H9B H -0.1142 0.89 -0.1445 0.049 Uiso 1 1 calc R
H9C H -0.0299 0.9201 -0.0617 0.049 Uiso 1 1 calc R
N10 N 0.2343(2) 0.8251(2) 0.64243(17) 0.0223(4) Uani 1 1 d .
C11 C 0.2961(2) 0.8170(2) 0.7113(2) 0.0203(5) Uani 1 1 d .
C12 C 0.3738(2) 0.8090(2) 0.79769(19) 0.0178(4) Uani 1 1 d .
C13 C 0.4730(3) 0.8767(3) 0.7806(2) 0.0231(5) Uani 1 1 d .
H13 H 0.4913 0.9257 0.712 0.028 Uiso 1 1 calc R
C14 C 0.5440(3) 0.8710(3) 0.8652(2) 0.0267(5) Uani 1 1 d .
H14 H 0.6119 0.9162 0.8541 0.032 Uiso 1 1 calc R
C15 C 0.5175(3) 0.8002(3) 0.9658(2) 0.0257(5) Uani 1 1 d .
H15 H 0.5664 0.7977 1.0234 0.031 Uiso 1 1 calc R
C16 C 0.4193(3) 0.7328(3) 0.9825(2) 0.0258(5) Uani 1 1 d .
H16 H 0.4011 0.6844 1.0515 0.031 Uiso 1 1 calc R
C17 C 0.3479(3) 0.7361(3) 0.8982(2) 0.0216(5) Uani 1 1 d .
H17 H 0.2818 0.6891 0.909 0.026 Uiso 1 1 calc R
C18 C 0.6115(4) 0.6609(4) 0.2461(2) 0.0413(7) Uani 1 1 d .
H18A H 0.6815 0.7029 0.203 0.062 Uiso 1 1 calc R
H18B H 0.5013 0.7343 0.2581 0.062 Uiso 1 1 calc R
H18C H 0.6315 0.5747 0.2019 0.062 Uiso 1 1 calc R
C19 C 0.8604(3) 0.4979(3) 0.3491(3) 0.0409(7) Uani 1 1 d .
H19A H 0.9124 0.5544 0.303 0.061 Uiso 1 1 calc R
H19B H 0.8911 0.4082 0.3043 0.061 Uiso 1 1 calc R
H19C H 0.8927 0.4718 0.4203 0.061 Uiso 1 1 calc R
C20 C 0.6135(4) 0.7764(3) 0.4506(3) 0.0408(7) Uani 1 1 d .
H20A H 0.6384 0.7575 0.5248 0.061 Uiso 1 1 calc R
H20B H 0.5024 0.8475 0.4634 0.061 Uiso 1 1 calc R
H20C H 0.6807 0.8161 0.3991 0.061 Uiso 1 1 calc R
Cu1 Cu 0.15978(3) 0.81932(3) 0.50635(2) 0.02094(7) Uani 1 1 d .
I1 I -0.158418(15) 0.929300(15) 0.598720(12) 0.02012(5) Uani 1 1 d .
P1 P 0.64876(6) 0.60718(6) 0.38523(5) 0.01764(12) Uani 1 1 d .
Pt1 Pt 0.5 0.5 0.5 0.01216(4) Uani 1 2 d S
S1 S -0.02897(7) 0.69337(7) -0.03006(5) 0.02452(12) Uani 1 1 d .

loop_
_atom_site_aniso_label
_atom_site_aniso_U_11
_atom_site_aniso_U_22
_atom_site_aniso_U_33
_atom_site_aniso_U_23
_atom_site_aniso_U_13
_atom_site_aniso_U_12
C1 0.0156(9) 0.0176(10) 0.0161(11) 0.0026(9) -0.0043(8) -0.0076(8)
C2 0.0169(9) 0.0157(10) 0.0154(11) 0.0004(8) -0.0052(8) -0.0061(8)
C3 0.0138(9) 0.0203(10) 0.0133(10) 0.0025(8) -0.0067(8) -0.0078(8)
C4 0.0168(10) 0.0165(10) 0.0228(12) 0.0025(9) -0.0079(9) -0.0053(8)
C5 0.0207(10) 0.0169(10) 0.0200(11) -0.0021(9) -0.0068(9) -0.0086(8)
C6 0.0178(9) 0.0244(11) 0.0146(11) 0.0027(9) -0.0077(8) -0.0130(9)
C7 0.0203(10) 0.0179(10) 0.0222(12) 0.0016(9) -0.0132(9) -0.0030(8)
C8 0.0226(10) 0.0177(10) 0.0203(12) -0.0024(9) -0.0116(9) -0.0037(9)
C9 0.0407(14) 0.0315(13) 0.0274(14) 0.0068(11) -0.0234(12) -0.0112(11)
N10 0.0215(9) 0.0234(10) 0.0200(10) -0.0017(8) -0.0106(8) -0.0052(8)
C11 0.0187(10) 0.0198(11) 0.0185(12) -0.0004(9) -0.0048(9) -0.0053(9)
C12 0.0158(9) 0.0207(10) 0.0157(11) -0.0010(9) -0.0073(8) -0.0052(8)
C13 0.0277(11) 0.0281(12) 0.0180(12) 0.0043(10) -0.0078(9) -0.0160(10)
C14 0.0252(11) 0.0359(13) 0.0272(13) 0.0006(11) -0.0092(10) -0.0192(10)
C15 0.0241(11) 0.0320(13) 0.0217(12) -0.0026(10) -0.0136(10) -0.0082(10)
C16 0.0293(12) 0.0302(12) 0.0189(12) 0.0066(10) -0.0096(10) -0.0136(10)
C17 0.0205(10) 0.0264(11) 0.0199(12) 0.0010(9) -0.0069(9) -0.0113(9)
C18 0.0472(16) 0.0630(19) 0.0269(15) 0.0225(14) -0.0177(13) -0.0347(15)
C19 0.0187(11) 0.0452(16) 0.0474(18) 0.0198(14) -0.0020(11) -0.0118(11)
C20 0.0481(16) 0.0371(15) 0.0452(18) -0.0073(13) -0.0014(13) -0.0314(14)
Cu1 0.02035(13) 0.02251(14) 0.01889(15) -0.00213(11) -0.01166(11) -0.00457(11)
I1 0.01676(7) 0.02376(8) 0.02108(9) 0.00382(6) -0.00574(6) -0.01034(6)
P1 0.0165(2) 0.0209(3) 0.0167(3) 0.0048(2) -0.0058(2) -0.0093(2)
Pt1 0.01081(6) 0.01406(6) 0.01182(6) 0.00236(4) -0.00599(4) -0.00437(4)
S1 0.0321(3) 0.0299(3) 0.0212(3) 0.0018(2) -0.0168(2) -0.0166(2)

loop_
_atom_type_symbol
_atom_type_description
_atom_type_scat_dispersion_real
_atom_type_scat_dispersion_imag
_atom_type_scat_source
C C 0.0033 0.0016 'International Tables Vol C Tables 4.2.6.8 and 6.1.1.4'
H H 0 0 'International Tables Vol C Tables 4.2.6.8 and 6.1.1.4'
Cu Cu 0.3201 1.2651 'International Tables Vol C Tables 4.2.6.8 and 6.1.1.4'
I I -0.4742 1.8119 'International Tables Vol C Tables 4.2.6.8 and 6.1.1.4'
P P 0.1023 0.0942 'International Tables Vol C Tables 4.2.6.8 and 6.1.1.4'
Pt Pt -1.7033 8.3905 'International Tables Vol C Tables 4.2.6.8 and 6.1.1.4'
S S 0.1246 0.1234 'International Tables Vol C Tables 4.2.6.8 and 6.1.1.4'
N N 0.0061 0.0033 'International Tables Vol C Tables 4.2.6.8 and 6.1.1.4'

loop_
_geom_angle_atom_site_label_1
_geom_angle_atom_site_label_2
_geom_angle_atom_site_label_3
_geom_angle
_geom_angle_site_symmetry_1
_geom_angle_site_symmetry_3
C2 C1 Pt1 174.47(19) . .
C2 C1 Cu1 72.00(14) . .
Pt1 C1 Cu1 113.52(11) . .
C1 C2 C3 156.9(2) . .
C1 C2 Cu1 74.40(15) . .
C3 C2 Cu1 128.62(15) . .
C8 C3 C4 118.08(19) . .
C8 C3 C2 123.4(2) . .
C4 C3 C2 118.51(18) . .
C5 C4 C3 121.23(19) . .
C4 C5 C6 120.3(2) . .
C7 C6 C5 119.0(2) . .
C7 C6 S1 124.02(17) . .
C5 C6 S1 117.01(17) . .
C6 C7 C8 120.8(2) . .
C3 C8 C7 120.7(2) . .
C11 N10 Cu1 171.15(18) . .
N10 C11 C12 179.2(2) . .
C17 C12 C13 120.4(2) . .
C17 C12 C11 120.0(2) . .
C13 C12 C11 119.6(2) . .
C14 C13 C12 119.0(2) . .
C13 C14 C15 120.9(2) . .
C14 C15 C16 120.0(2) . .
C15 C16 C17 120.0(2) . .
C16 C17 C12 119.6(2) . .
N10 Cu1 C2 135.93(8) . .
N10 Cu1 C1 102.40(8) . .
C2 Cu1 C1 33.60(8) . .
N10 Cu1 I1 103.10(6) . .
C2 Cu1 I1 107.69(6) . .
C1 Cu1 I1 129.57(6) . .
N10 Cu1 I1 100.75(6) . 2_576
C2 Cu1 I1 106.01(6) . 2_576
C1 Cu1 I1 120.03(6) . 2_576
I1 Cu1 I1 96.729(12) . 2_576
Cu1 I1 Cu1 83.271(12) . 2_576
C20 P1 C19 104.29(15) . .
C20 P1 C18 103.03(16) . .
C19 P1 C18 103.87(14) . .
C20 P1 Pt1 112.88(10) . .
C19 P1 Pt1 115.88(9) . .
C18 P1 Pt1 115.43(9) . .
C1 Pt1 C1 180.00(10) . 2_666
C1 Pt1 P1 89.44(6) . 2_666
C1 Pt1 P1 90.56(6) 2_666 2_666
C1 Pt1 P1 90.56(6) . .
C1 Pt1 P1 89.44(6) 2_666 .
P1 Pt1 P1 180.00(2) 2_666 .
C6 S1 C9 103.10(11) . .

loop_
_geom_bond_atom_site_label_1
_geom_bond_atom_site_label_2
_geom_bond_distance
_geom_bond_site_symmetry_2
C1 C2 1.227(3) .
C1 Pt1 2.001(2) .
C1 Cu1 2.135(2) .
C2 C3 1.451(3) .
C2 Cu1 2.108(2) .
C3 C8 1.395(3) .
C3 C4 1.403(3) .
C4 C5 1.383(3) .
C5 C6 1.397(3) .
C6 C7 1.387(3) .
C6 S1 1.776(2) .
C7 C8 1.393(3) .
C9 S1 1.799(3) .
N10 C11 1.146(3) .
N10 Cu1 2.004(2) .
C11 C12 1.445(3) .
C12 C17 1.396(3) .
C12 C13 1.401(3) .
C13 C14 1.383(3) .
C14 C15 1.386(4) .
C15 C16 1.390(3) .
C16 C17 1.390(3) .
C18 P1 1.817(3) .
C19 P1 1.807(3) .
C20 P1 1.805(3) .
Cu1 I1 2.7210(7) .
Cu1 I1 2.7724(7) 2_576
I1 Cu1 2.7724(7) 2_576
P1 Pt1 2.3095(6) .
Pt1 C1 2.001(2) 2_666
Pt1 P1 2.3095(6) 2_666

loop_
_geom_torsion_atom_site_label_1
_geom_torsion_atom_site_label_2
_geom_torsion_atom_site_label_3
_geom_torsion_atom_site_label_4
_geom_torsion
_geom_torsion_site_symmetry_1
_geom_torsion_site_symmetry_4
Pt1 C1 C2 C3 0(2) . .
Cu1 C1 C2 C3 175.9(5) . .
Pt1 C1 C2 Cu1 -176.0(19) . .
C1 C2 C3 C8 -166.5(5) . .
Cu1 C2 C3 C8 8.5(3) . .
C1 C2 C3 C4 11.1(6) . .
Cu1 C2 C3 C4 -173.87(15) . .
C8 C3 C4 C5 1.6(3) . .
C2 C3 C4 C5 -176.15(19) . .
C3 C4 C5 C6 -1.1(3) . .
C4 C5 C6 C7 -0.6(3) . .
C4 C5 C6 S1 178.80(16) . .
C5 C6 C7 C8 1.8(3) . .
S1 C6 C7 C8 -177.62(17) . .
C4 C3 C8 C7 -0.5(3) . .
C2 C3 C8 C7 177.2(2) . .
C6 C7 C8 C3 -1.2(3) . .
Cu1 N10 C11 C12 99(17) . .
N10 C11 C12 C17 148(17) . .
N10 C11 C12 C13 -31(17) . .
C17 C12 C13 C14 -0.4(3) . .
C11 C12 C13 C14 178.6(2) . .
C12 C13 C14 C15 -0.3(4) . .
C13 C14 C15 C16 0.4(4) . .
C14 C15 C16 C17 0.1(4) . .
C15 C16 C17 C12 -0.8(3) . .
C13 C12 C17 C16 0.9(3) . .
C11 C12 C17 C16 -178.0(2) . .
C11 N10 Cu1 C2 33.4(13) . .
C11 N10 Cu1 C1 30.8(13) . .
C11 N10 Cu1 I1 166.9(12) . .
C11 N10 Cu1 I1 -93.5(12) . 2_576
C1 C2 Cu1 N10 -4.54(19) . .
C3 C2 Cu1 N10 177.49(16) . .
C3 C2 Cu1 C1 -178.0(3) . .
C1 C2 Cu1 I1 -136.72(12) . .
C3 C2 Cu1 I1 45.31(19) . .
C1 C2 Cu1 I1 120.60(13) . 2_576
C3 C2 Cu1 I1 -57.37(19) . 2_576
C2 C1 Cu1 N10 176.77(14) . .
Pt1 C1 Cu1 N10 -3.65(11) . .
Pt1 C1 Cu1 C2 179.58(19) . .
C2 C1 Cu1 I1 57.91(15) . .
Pt1 C1 Cu1 I1 -122.51(7) . .
C2 C1 Cu1 I1 -72.88(14) . 2_576
Pt1 C1 Cu1 I1 106.70(9) . 2_576
N10 Cu1 I1 Cu1 102.73(6) . 2_576
C2 Cu1 I1 Cu1 -109.22(6) . 2_576
C1 Cu1 I1 Cu1 -138.70(8) . 2_576
I1 Cu1 I1 Cu1 0 2_576 2_576
C2 C1 Pt1 C1 14E1(10) . 2_666
Cu1 C1 Pt1 C1 -4E1(10) . 2_666
C2 C1 Pt1 P1 -92.8(19) . 2_666
Cu1 C1 Pt1 P1 91.41(9) . 2_666
C2 C1 Pt1 P1 87.2(19) . .
Cu1 C1 Pt1 P1 -88.59(9) . .
C20 P1 Pt1 C1 91.05(14) . .
C19 P1 Pt1 C1 -148.79(15) . .
C18 P1 Pt1 C1 -27.09(14) . .
C20 P1 Pt1 C1 -88.95(14) . 2_666
C19 P1 Pt1 C1 31.21(15) . 2_666
C18 P1 Pt1 C1 152.91(14) . 2_666
C20 P1 Pt1 P1 -4E1(10) . 2_666
C19 P1 Pt1 P1 8E1(10) . 2_666
C18 P1 Pt1 P1 -16E1(10) . 2_666
C7 C6 S1 C9 26.0(2) . .
C5 C6 S1 C9 -153.42(18) . .
